data_4344424
loop_
_publ_author_name
'Szentkuti, Alexander'
'Garg, Jai Anand'
'Blacque, Olivier'
'Venkatesan, Koushik'

_publ_section_title
;
 Monocyclometalated Gold(III) Complexes Bearing \p-Accepting Cyanide
 Ligands: Syntheses, Structural, Photophysical, and Electrochemical
 Investigations.
;
_journal_issue 22
_journal_name_full 'Inorganic chemistry'
_journal_page_first 10748
_journal_page_last 10760
_journal_paper_doi 10.1021/acs.inorgchem.5b01762
_journal_volume 54
_journal_year 2015
_chemical_formula_moiety 'C12 H8 Au N3 S'
_chemical_formula_sum 'C12 H8 Au N3 S'
_chemical_formula_weight 423.24
_chemical_name_systematic
;
Bis(cyano-\kC)[5-methyl-2-(pyridin-2-yl-\kN)thien-3-yl-\kC^3^]gold(iii)
;
_space_group_crystal_system monoclinic
_space_group_IT_number 14
_space_group_name_Hall '-P 2ybc'
_space_group_name_H-M_alt 'P 1 21/c 1'
_symmetry_space_group_name_Hall '-P 2ybc'
_symmetry_space_group_name_H-M 'P 1 21/c 1'
_atom_sites_solution_hydrogens geom
_audit_creation_date 2014-11-10
_audit_creation_method
;
Olex2 1.2
(compiled 2014.09.19 svn.r3010 for OlexSys, GUI svn.r4874)
;
_cell_angle_alpha 90
_cell_angle_beta 101.199(2)
_cell_angle_gamma 90
_cell_formula_units_Z 4
_cell_length_a 4.90420(10)
_cell_length_b 25.6433(4)
_cell_length_c 9.6077(2)
_cell_measurement_reflns_used 10494
_cell_measurement_temperature 183.1
_cell_measurement_theta_max 32.6
_cell_measurement_theta_min 2.7
_cell_volume 1185.26(4)
_computing_cell_refinement
;
CrysAlisPro, Agilent Technologies,
Version 1.171.35.11 (release 16-05-2011 CrysAlis171 .NET)
(compiled May 16 2011,17:55:39)
;
_computing_data_collection
;
CrysAlisPro, Agilent Technologies,
Version 1.171.35.11 (release 16-05-2011 CrysAlis171 .NET)
(compiled May 16 2011,17:55:39)
;
_computing_data_reduction
;
CrysAlisPro, Agilent Technologies,
Version 1.171.35.11 (release 16-05-2011 CrysAlis171 .NET)
(compiled May 16 2011,17:55:39)
;
_computing_molecular_graphics 'Olex2 (Dolomanov et al., 2009)'
_computing_publication_material 'Olex2 (Dolomanov et al., 2009)'
_computing_structure_refinement 'ShelXL (Sheldrick, 2008)'
_computing_structure_solution 'ShelXS97 (Sheldrick, 2008)'
_diffrn_ambient_temperature 183.1
_diffrn_detector_area_resol_mean 10.4498
_diffrn_measured_fraction_theta_full 0.999
_diffrn_measured_fraction_theta_max 0.999
_diffrn_measurement_details
;
  1 omega  -46.00   57.20   0.8000   30.0000
omega____ theta____ kappa____ phi______ frames
    -      -19.6537   77.0000   30.0000 129

  2 omega  -30.00   40.40   0.8000   30.0000
omega____ theta____ kappa____ phi______ frames
    -      -19.6537   77.0000   90.0000 88

  3 omega  -12.00   91.20   0.8000   30.0000
omega____ theta____ kappa____ phi______ frames
    -       20.4350   77.0000 -180.0000 129

  4 omega   -5.00   96.60   0.8000   30.0000
omega____ theta____ kappa____ phi______ frames
    -       20.4350   77.0000  -60.0000 127

  5 omega  -96.00    6.40   0.8000   30.0000
omega____ theta____ kappa____ phi______ frames
    -      -19.6537  -38.0000  -60.0000 128

  6 omega  -96.00  -67.20   0.8000   30.0000
omega____ theta____ kappa____ phi______ frames
    -      -19.6537  -38.0000   60.0000 36

  7 omega  -46.00   14.00   0.8000   30.0000
omega____ theta____ kappa____ phi______ frames
    -      -19.6537   38.0000  -90.0000 75
;
_diffrn_measurement_device_type 'Xcalibur, Ruby'
_diffrn_measurement_method '\w scans'
_diffrn_orient_matrix_UB_11 0.0209223000
_diffrn_orient_matrix_UB_12 -0.0202081000
_diffrn_orient_matrix_UB_13 -0.0472360000
_diffrn_orient_matrix_UB_21 -0.0686117000
_diffrn_orient_matrix_UB_22 0.0151095000
_diffrn_orient_matrix_UB_23 -0.0582283000
_diffrn_orient_matrix_UB_31 0.1287628000
_diffrn_orient_matrix_UB_32 0.0113347000
_diffrn_orient_matrix_UB_33 -0.0066379000
_diffrn_radiation_monochromator graphite
_diffrn_radiation_type MoK\a
_diffrn_radiation_wavelength 0.71073
_diffrn_reflns_av_R_equivalents 0.0349
_diffrn_reflns_av_unetI/netI 0.0216
_diffrn_reflns_laue_measured_fraction_full 0.999
_diffrn_reflns_laue_measured_fraction_max 0.999
_diffrn_reflns_limit_h_max 5
_diffrn_reflns_limit_h_min -6
_diffrn_reflns_limit_k_max 32
_diffrn_reflns_limit_k_min -32
_diffrn_reflns_limit_l_max 12
_diffrn_reflns_limit_l_min -12
_diffrn_reflns_number 15337
_diffrn_reflns_point_group_measured_fraction_full 0.999
_diffrn_reflns_point_group_measured_fraction_max 0.999
_diffrn_reflns_theta_full 25.242
_diffrn_reflns_theta_max 26.370
_diffrn_reflns_theta_min 2.682
_diffrn_source 'Enhance (Mo) X-ray Source'
_exptl_absorpt_coefficient_mu 12.566
_exptl_absorpt_correction_T_max 0.621
_exptl_absorpt_correction_T_min 0.213
_exptl_absorpt_correction_type analytical
_exptl_absorpt_process_details
;
CrysAlisPro, Agilent Technologies,
Version 1.171.35.11 (release 16-05-2011 CrysAlis171 .NET)
(compiled May 16 2011,17:55:39)
Analytical numeric absorption correction using a multifaceted crystal
model based on expressions derived by R.C. Clark & J.S. Reid.
(Clark, R. C. & Reid, J. S. (1995). Acta Cryst. A51, 887-897)
;
_exptl_crystal_colour yellow
_exptl_crystal_density_diffrn 2.372
_exptl_crystal_F_000 784
_exptl_crystal_size_max 0.16
_exptl_crystal_size_mid 0.07
_exptl_crystal_size_min 0.05
_refine_diff_density_max 1.791
_refine_diff_density_min -0.762
_refine_diff_density_rms 0.128
_refine_ls_extinction_method none
_refine_ls_goodness_of_fit_ref 1.156
_refine_ls_hydrogen_treatment constr
_refine_ls_matrix_type full
_refine_ls_number_parameters 155
_refine_ls_number_reflns 2414
_refine_ls_number_restraints 0
_refine_ls_restrained_S_all 1.156
_refine_ls_R_factor_all 0.0245
_refine_ls_R_factor_gt 0.0222
_refine_ls_shift/su_max 0.002
_refine_ls_shift/su_mean 0.000
_refine_ls_structure_factor_coef Fsqd
_refine_ls_weighting_details 'w=1/[\s^2^(Fo^2^)+(0.0172P)^2^+4.0664P] where P=(Fo^2^+2Fc^2^)/3'
_refine_ls_weighting_scheme calc
_refine_ls_wR_factor_gt 0.0509
_refine_ls_wR_factor_ref 0.0517
_reflns_Friedel_coverage 0.000
_reflns_number_gt 2267
_reflns_number_total 2414
_reflns_threshold_expression 'I > 2\s(I)'
_cod_data_source_file ic5b01762_si_003.cif
_cod_data_source_block 4
_cod_depositor_comments 'Adding full bibliography for 4344422--4344427.cif.'
_cod_database_code 4344424
_shelxl_version_number 2014/6
_shelx_space_group_comment
;
The symmetry employed for this shelxl refinement is uniquely defined
by the following loop, which should always be used as a source of
symmetry information in preference to the above space-group names.
They are only intended as comments.
;
_olex2_refinement_description
;
1. Fixed Uiso
 At 1.2 times of:
  All C(H) groups
 At 1.5 times of:
  All C(H,H,H) groups
2.a Aromatic/amide H refined with riding coordinates:
 C3(H3), C4(H4), C5(H5), C6(H6), C10(H10)
2.b Idealised Me refined as rotating group:
 C12(H12A,H12B,H12C)
;

loop_
_space_group_symop_operation_xyz
'x, y, z'
'-x, y+1/2, -z+1/2'
'-x, -y, -z'
'x, -y-1/2, z-1/2'

loop_
_atom_site_label
_atom_site_type_symbol
_atom_site_fract_x
_atom_site_fract_y
_atom_site_fract_z
_atom_site_U_iso_or_equiv
_atom_site_adp_type
_atom_site_occupancy
_atom_site_site_symmetry_order
_atom_site_calc_flag
_atom_site_refinement_flags_posn
Au1 Au 0.11847(4) 0.10654(2) 0.55540(2) 0.01872(7) Uani 1 1 d .
C1 C -0.1530(10) 0.05779(19) 0.6330(5) 0.0225(10) Uani 1 1 d .
C2 C 0.2751(10) 0.1332(2) 0.7469(5) 0.0259(11) Uani 1 1 d .
C3 C -0.2188(10) 0.05245(19) 0.2956(5) 0.0246(11) Uani 1 1 d .
H3 H -0.3067 0.0348 0.3591 0.029 Uiso 1 1 calc R
C4 C -0.2987(11) 0.0428(2) 0.1520(6) 0.0294(12) Uani 1 1 d .
H4 H -0.4414 0.0193 0.1195 0.035 Uiso 1 1 calc R
C5 C -0.1672(11) 0.0680(2) 0.0570(6) 0.0323(12) Uani 1 1 d .
H5 H -0.2165 0.0618 -0.0400 0.039 Uiso 1 1 calc R
C6 C 0.0447(11) 0.1036(2) 0.1122(6) 0.0305(12) Uani 1 1 d .
H6 H 0.1370 0.1210 0.0501 0.037 Uiso 1 1 calc R
C7 C 0.1160(10) 0.11288(18) 0.2486(5) 0.0216(10) Uani 1 1 d .
C8 C 0.3227(10) 0.14901(19) 0.3239(5) 0.0207(10) Uani 1 1 d .
C9 C 0.3717(9) 0.15347(18) 0.4690(5) 0.0191(10) Uani 1 1 d .
C10 C 0.5783(10) 0.19065(19) 0.5215(5) 0.0228(10) Uani 1 1 d .
H10 H 0.6366 0.1981 0.6174 0.027 Uiso 1 1 calc R
C11 C 0.6848(10) 0.21483(19) 0.4151(6) 0.0246(11) Uani 1 1 d .
C12 C 0.8969(11) 0.2571(2) 0.4282(6) 0.0322(12) Uani 1 1 d .
H12A H 0.8057 0.2900 0.4049 0.048 Uiso 1 1 calc GR
H12B H 1.0209 0.2504 0.3643 0.048 Uiso 1 1 calc GR
H12C H 1.0007 0.2582 0.5238 0.048 Uiso 1 1 calc GR
N1 N -0.3007(10) 0.03202(19) 0.6742(5) 0.0342(11) Uani 1 1 d .
N2 N 0.3666(10) 0.1492(2) 0.8558(5) 0.0367(11) Uani 1 1 d .
N3 N -0.0154(8) 0.08700(15) 0.3457(4) 0.0207(8) Uani 1 1 d .
S1 S 0.5276(3) 0.19138(5) 0.24951(14) 0.0259(3) Uani 1 1 d .

loop_
_atom_site_aniso_label
_atom_site_aniso_U_11
_atom_site_aniso_U_22
_atom_site_aniso_U_33
_atom_site_aniso_U_23
_atom_site_aniso_U_13
_atom_site_aniso_U_12
Au1 0.01918(10) 0.02041(11) 0.01719(10) 0.00162(7) 0.00505(7) 0.00065(7)
C1 0.025(3) 0.024(3) 0.018(2) -0.0005(19) 0.004(2) 0.006(2)
C2 0.023(3) 0.031(3) 0.024(3) 0.001(2) 0.005(2) -0.002(2)
C3 0.023(2) 0.022(3) 0.028(3) 0.001(2) 0.006(2) -0.003(2)
C4 0.029(3) 0.028(3) 0.031(3) -0.003(2) 0.003(2) -0.005(2)
C5 0.034(3) 0.039(3) 0.022(3) -0.005(2) 0.001(2) -0.002(3)
C6 0.027(3) 0.027(3) 0.044(3) 0.008(2) 0.023(2) 0.002(2)
C7 0.016(2) 0.019(2) 0.030(3) 0.007(2) 0.006(2) 0.0043(19)
C8 0.021(2) 0.022(2) 0.020(2) 0.0026(19) 0.0068(19) 0.003(2)
C9 0.018(2) 0.019(2) 0.022(2) 0.0032(19) 0.0071(19) 0.0025(19)
C10 0.022(2) 0.020(2) 0.025(3) -0.0016(19) 0.0017(19) 0.001(2)
C11 0.018(2) 0.022(2) 0.034(3) 0.002(2) 0.004(2) 0.002(2)
C12 0.026(3) 0.026(3) 0.044(3) 0.003(2) 0.004(2) -0.002(2)
N1 0.036(3) 0.034(3) 0.034(3) 0.004(2) 0.010(2) -0.004(2)
N2 0.038(3) 0.047(3) 0.026(3) 0.001(2) 0.007(2) -0.005(2)
N3 0.025(2) 0.020(2) 0.019(2) 0.0029(16) 0.0069(16) 0.0069(17)
S1 0.0247(6) 0.0274(7) 0.0269(6) 0.0053(5) 0.0079(5) -0.0022(5)

loop_
_atom_type_symbol
_atom_type_description
_atom_type_scat_dispersion_real
_atom_type_scat_dispersion_imag
_atom_type_scat_source
C C 0.0033 0.0016 'International Tables Vol C Tables 4.2.6.8 and 6.1.1.4'
H H 0.0000 0.0000 'International Tables Vol C Tables 4.2.6.8 and 6.1.1.4'
Au Au -2.0133 8.8022 'International Tables Vol C Tables 4.2.6.8 and 6.1.1.4'
N N 0.0061 0.0033 'International Tables Vol C Tables 4.2.6.8 and 6.1.1.4'
S S 0.1246 0.1234 'International Tables Vol C Tables 4.2.6.8 and 6.1.1.4'

loop_
_exptl_crystal_face_index_h
_exptl_crystal_face_index_k
_exptl_crystal_face_index_l
_exptl_crystal_face_perp_dist
_exptl_oxdiff_crystal_face_indexfrac_h
_exptl_oxdiff_crystal_face_indexfrac_k
_exptl_oxdiff_crystal_face_indexfrac_l
_exptl_oxdiff_crystal_face_x
_exptl_oxdiff_crystal_face_y
_exptl_oxdiff_crystal_face_z
0 22 -11 0.0211 -0.0000 21.9998 -11.0000 0.0750 0.9729 0.3224
0 -22 11 0.0361 0.0000 -21.9998 11.0000 -0.0750 -0.9729 -0.3224
-7 -9 1 0.0623 -7.0000 -8.9998 1.0000 -0.0118 0.2861 -1.0100
7 9 -1 0.0623 7.0000 8.9998 -1.0000 0.0118 -0.2861 1.0100
1 35 4 0.0206 1.0000 34.9997 4.0000 -0.8753 0.2273 0.4989
-1 -35 -3 0.0255 -1.0000 -34.9997 -3.0000 0.8281 -0.2855 -0.5056
-1 -19 -11 0.0321 -1.0000 -18.9998 -11.0000 0.8826 0.4220 -0.2711

loop_
_geom_angle_atom_site_label_1
_geom_angle_atom_site_label_2
_geom_angle_atom_site_label_3
_geom_angle
C2 Au1 C1 92.0(2)
C2 Au1 C9 91.0(2)
C2 Au1 N3 172.07(18)
C9 Au1 C1 176.91(18)
C9 Au1 N3 81.21(17)
N3 Au1 C1 95.77(17)
N1 C1 Au1 179.3(5)
N2 C2 Au1 178.9(5)
C4 C3 H3 119.4
N3 C3 H3 119.4
N3 C3 C4 121.3(5)
C3 C4 H4 120.0
C5 C4 C3 120.0(5)
C5 C4 H4 120.0
C4 C5 H5 121.3
C4 C5 C6 117.5(5)
C6 C5 H5 121.3
C5 C6 H6 119.0
C7 C6 C5 121.9(5)
C7 C6 H6 119.0
C6 C7 C8 129.5(5)
C6 C7 N3 120.8(5)
N3 C7 C8 109.7(4)
C7 C8 S1 126.8(4)
C9 C8 C7 121.6(4)
C9 C8 S1 111.5(4)
C8 C9 Au1 111.5(3)
C8 C9 C10 113.0(4)
C10 C9 Au1 135.4(4)
C9 C10 H10 123.6
C11 C10 C9 112.8(4)
C11 C10 H10 123.6
C10 C11 C12 128.5(5)
C10 C11 S1 111.0(4)
C12 C11 S1 120.5(4)
C11 C12 H12A 109.5
C11 C12 H12B 109.5
C11 C12 H12C 109.5
H12A C12 H12B 109.5
H12A C12 H12C 109.5
H12B C12 H12C 109.5
C3 N3 Au1 125.6(3)
C3 N3 C7 118.5(4)
C7 N3 Au1 115.9(3)
C8 S1 C11 91.7(2)

loop_
_geom_bond_atom_site_label_1
_geom_bond_atom_site_label_2
_geom_bond_distance
Au1 C1 2.068(5)
Au1 C2 1.973(5)
Au1 C9 2.020(5)
Au1 N3 2.056(4)
C1 N1 1.109(6)
C2 N2 1.133(7)
C3 H3 0.9300
C3 C4 1.381(7)
C3 N3 1.351(6)
C4 H4 0.9300
C4 C5 1.377(8)
C5 H5 0.9300
C5 C6 1.407(8)
C6 H6 0.9300
C6 C7 1.311(8)
C7 C8 1.457(7)
C7 N3 1.400(6)
C8 C9 1.373(6)
C8 S1 1.726(5)
C9 C10 1.411(7)
C10 H10 0.9300
C10 C11 1.381(7)
C11 C12 1.492(7)
C11 S1 1.735(5)
C12 H12A 0.9600
C12 H12B 0.9600
C12 H12C 0.9600

loop_
_geom_hbond_atom_site_label_D
_geom_hbond_atom_site_label_H
_geom_hbond_atom_site_label_A
_geom_hbond_distance_DH
_geom_hbond_distance_HA
_geom_hbond_distance_DA
_geom_hbond_angle_DHA
_geom_hbond_site_symmetry_A
C3 H3 N1 0.93 2.55 3.255(7) 132.8 3_456
C6 H6 N2 0.93 2.47 3.382(7) 167.4 1_554
C12 H12A N2 0.96 2.63 3.509(7) 153.1 4_565

loop_
_geom_torsion_atom_site_label_1
_geom_torsion_atom_site_label_2
_geom_torsion_atom_site_label_3
_geom_torsion_atom_site_label_4
_geom_torsion
Au1 C9 C10 C11 -176.8(4)
C3 C4 C5 C6 -0.8(8)
C4 C3 N3 Au1 178.4(4)
C4 C3 N3 C7 -0.5(7)
C4 C5 C6 C7 -0.2(8)
C5 C6 C7 C8 -178.2(5)
C5 C6 C7 N3 0.8(8)
C6 C7 C8 C9 -179.6(5)
C6 C7 C8 S1 1.7(8)
C6 C7 N3 Au1 -179.5(4)
C6 C7 N3 C3 -0.5(7)
C7 C8 C9 Au1 -1.7(6)
C7 C8 C9 C10 -179.7(4)
C7 C8 S1 C11 179.6(4)
C8 C7 N3 Au1 -0.3(5)
C8 C7 N3 C3 178.7(4)
C8 C9 C10 C11 0.5(6)
C9 C8 S1 C11 0.8(4)
C9 C10 C11 C12 177.7(5)
C9 C10 C11 S1 0.1(5)
C10 C11 S1 C8 -0.5(4)
C12 C11 S1 C8 -178.3(4)
N3 C3 C4 C5 1.1(8)
N3 C7 C8 C9 1.4(6)
N3 C7 C8 S1 -177.3(3)
S1 C8 C9 Au1 177.1(2)
S1 C8 C9 C10 -0.9(5)
